data_2016593
loop_
_publ_author_name
'Thomas, Lynne H.'
'Cole, Jacqueline M.'
'Wilson, Chick C.'

_publ_section_title
;
 Orientational disorder in 4-chloronitrobenzene
;
_journal_coeditor_code HJ3058
_journal_issue 5
_journal_name_full 'Acta Crystallographica Section C'
_journal_page_first o296
_journal_page_last o302
_journal_paper_doi 10.1107/S0108270108008998
_journal_volume 64
_journal_year 2008
_chemical_formula_iupac 'C6 H4 Cl N O2'
_chemical_formula_moiety 'C6 H4 Cl N O2'
_chemical_formula_sum 'C6 H4 Cl N O2'
_chemical_formula_weight 157.55
_chemical_name_common 1-chloro-4-nitrobenzene
_chemical_name_systematic
;
4-chloronitrobenzene
;
_space_group_IT_number 14
_symmetry_cell_setting monoclinic
_symmetry_space_group_name_Hall '-P 2ybc'
_symmetry_space_group_name_H-M 'P 1 21/c 1'
_atom_sites_solution_hydrogens difmap
_atom_sites_solution_primary direct
_atom_sites_solution_secondary difmap
_audit_creation_method SHELXL-97
_cell_angle_alpha 90.00
_cell_angle_beta 96.84(3)
_cell_angle_gamma 90.00
_cell_formula_units_Z 2
_cell_length_a 3.7372(2)
_cell_length_b 6.6991(5)
_cell_length_c 13.3748(13)
_cell_measurement_reflns_used 1413
_cell_measurement_temperature 150(2)
_cell_measurement_theta_max 27.48
_cell_measurement_theta_min 1.02
_cell_volume 332.47(5)
_computing_cell_refinement 'HKL Scalepack (Otwinowski & Minor, 1997)'
_computing_data_collection
;
COLLECT (Nonius, 1998)
;
_computing_data_reduction
;
HKL Denzo and Scalepack (Otwinowski & Minor, 1997)
;
_computing_molecular_graphics 'SHELXTL-Plus (Sheldrick, 2008)'
_computing_publication_material 'SHELXL97 (Sheldrick, 2008)'
_computing_structure_refinement 'SHELXL97 (Sheldrick, 2008)'
_computing_structure_solution 'SHELXS97 (Sheldrick, 2008)'
_diffrn_ambient_temperature 150(2)
_diffrn_measured_fraction_theta_full 0.961
_diffrn_measured_fraction_theta_max 0.961
_diffrn_measurement_device_type 'Nonius KappaCCD'
_diffrn_measurement_method CCD
_diffrn_radiation_monochromator graphite
_diffrn_radiation_source 'fine-focus sealed tube'
_diffrn_radiation_type MoK\a
_diffrn_radiation_wavelength 0.71073
_diffrn_reflns_av_R_equivalents 0.0415
_diffrn_reflns_av_sigmaI/netI 0.0474
_diffrn_reflns_limit_h_max 4
_diffrn_reflns_limit_h_min -4
_diffrn_reflns_limit_k_max 8
_diffrn_reflns_limit_k_min -8
_diffrn_reflns_limit_l_max 17
_diffrn_reflns_limit_l_min -17
_diffrn_reflns_number 2046
_diffrn_reflns_theta_full 27.60
_diffrn_reflns_theta_max 27.60
_diffrn_reflns_theta_min 3.41
_exptl_absorpt_coefficient_mu 0.502
_exptl_absorpt_correction_T_max 0.946
_exptl_absorpt_correction_T_min 0.864
_exptl_absorpt_correction_type multi-scan
_exptl_absorpt_process_details
;
multi-scan from symmetry-related measurements
(SORTAV; Blessing, 1995)
;
_exptl_crystal_colour white
_exptl_crystal_density_diffrn 1.574
_exptl_crystal_density_method 'not measured'
_exptl_crystal_description needle
_exptl_crystal_F_000 160
_exptl_crystal_size_max 0.4
_exptl_crystal_size_mid 0.16
_exptl_crystal_size_min 0.1
_refine_diff_density_max 0.168
_refine_diff_density_min -0.223
_refine_ls_extinction_method none
_refine_ls_goodness_of_fit_ref 1.079
_refine_ls_hydrogen_treatment refall
_refine_ls_matrix_type full
_refine_ls_number_parameters 72
_refine_ls_number_reflns 734
_refine_ls_number_restraints 0
_refine_ls_restrained_S_all 1.079
_refine_ls_R_factor_all 0.0832
_refine_ls_R_factor_gt 0.0459
_refine_ls_shift/su_max 0.017
_refine_ls_shift/su_mean 0.002
_refine_ls_structure_factor_coef Fsqd
_refine_ls_weighting_details 'calc w=1/[\s^2^(Fo^2^)+(0.0403P)^2^+0.0675P] where P=(Fo^2^+2Fc^2^)/3'
_refine_ls_weighting_scheme calc
_refine_ls_wR_factor_gt 0.0956
_refine_ls_wR_factor_ref 0.1133
_reflns_number_gt 490
_reflns_number_total 734
_reflns_threshold_expression >2sigma(I)
_cod_data_source_file hj3058.cif
_cod_data_source_block I_150
_cod_original_cell_volume 332.47(4)
_cod_original_sg_symbol_H-M P21/c
_cod_database_code 2016593

loop_
_symmetry_equiv_pos_as_xyz
'x, y, z'
'-x, y+1/2, -z+1/2'
'-x, -y, -z'
'x, -y-1/2, z-1/2'

loop_
_atom_site_type_symbol
_atom_site_label
_atom_site_fract_x
_atom_site_fract_y
_atom_site_fract_z
_atom_site_U_iso_or_equiv
_atom_site_adp_type
_atom_site_calc_flag
_atom_site_refinement_flags
_atom_site_occupancy
Cl Cl1 0.1481(6) 0.3346(5) 0.3449(2) 0.0664(8) Uani d P 0.50
C C1 0.3501(5) 0.1339(3) 0.43288(14) 0.0493(6) Uani d . 1
C C3 0.3945(5) 0.1869(4) 0.53304(15) 0.0532(6) Uani d . 1
C C2 0.4532(5) -0.0503(4) 0.39927(17) 0.0556(6) Uani d . 1
O O2 0.1452(9) 0.2088(5) 0.2771(3) 0.0663(9) Uani d P 0.50
O O1 0.1101(11) 0.4229(6) 0.3972(5) 0.0866(14) Uani d P 0.50
N N1 0.1947(19) 0.2540(10) 0.3626(7) 0.060(2) Uani d P 0.50
H H1 0.420(6) -0.078(3) 0.3323(17) 0.063(6) Uiso d . 1
H H2 0.316(6) 0.318(3) 0.5549(16) 0.066(6) Uiso d . 1

loop_
_atom_site_aniso_label
_atom_site_aniso_U_11
_atom_site_aniso_U_22
_atom_site_aniso_U_33
_atom_site_aniso_U_12
_atom_site_aniso_U_13
_atom_site_aniso_U_23
Cl1 0.0488(9) 0.087(2) 0.0616(9) -0.0051(12) 0.0002(6) 0.0262(14)
C1 0.0284(9) 0.0709(15) 0.0489(11) -0.0116(9) 0.0055(8) -0.0030(11)
C3 0.0403(10) 0.0674(15) 0.0529(13) -0.0091(10) 0.0087(9) -0.0155(11)
C2 0.0432(11) 0.0834(17) 0.0414(12) -0.0145(10) 0.0097(8) -0.0199(12)
O2 0.075(2) 0.071(2) 0.0507(18) 0.0037(16) -0.0023(15) 0.0140(17)
O1 0.085(3) 0.055(3) 0.120(4) 0.0197(19) 0.010(3) 0.002(3)
N1 0.038(3) 0.041(4) 0.106(7) -0.003(2) 0.019(3) 0.005(3)

loop_
_atom_type_symbol
_atom_type_description
_atom_type_scat_dispersion_real
_atom_type_scat_dispersion_imag
_atom_type_scat_source
C C 0.0033 0.0016 'International Tables Vol C Tables 4.2.6.8 and 6.1.1.4'
H H 0.0000 0.0000 'International Tables Vol C Tables 4.2.6.8 and 6.1.1.4'
N N 0.0061 0.0033 'International Tables Vol C Tables 4.2.6.8 and 6.1.1.4'
O O 0.0106 0.0060 'International Tables Vol C Tables 4.2.6.8 and 6.1.1.4'
Cl Cl 0.1484 0.1585 'International Tables Vol C Tables 4.2.6.8 and 6.1.1.4'

loop_
_geom_angle_atom_site_label_1
_geom_angle_atom_site_label_2
_geom_angle_atom_site_label_3
_geom_angle_site_symmetry_1
_geom_angle
N1 C1 C3 . 121.9(4)
N1 C1 C2 . 115.4(4)
C3 C1 C2 . 122.7(2)
C3 C1 Cl1 . 114.6(2)
C2 C1 Cl1 . 122.67(19)
C2 C3 C1 3_656 117.8(2)
C2 C3 H2 3_656 121.3(12)
C1 C3 H2 . 120.9(12)
C3 C2 C1 3_656 119.6(2)
C3 C2 H1 3_656 120.8(13)
C1 C2 H1 . 119.6(13)
O2 N1 O1 . 124.3(7)
O2 N1 C1 . 122.8(6)
O1 N1 C1 . 112.9(7)

loop_
_geom_bond_atom_site_label_1
_geom_bond_atom_site_label_2
_geom_bond_site_symmetry_2
_geom_bond_distance
Cl1 C1 . 1.884(3)
C1 N1 . 1.319(7)
C1 C3 . 1.377(3)
C1 C2 . 1.384(3)
C3 C2 3_656 1.363(3)
C3 H2 . 0.98(2)
C2 C3 3_656 1.363(3)
C2 H1 . 0.91(2)
O2 N1 . 1.176(9)
O1 N1 . 1.277(9)

loop_
_geom_hbond_atom_site_label_D
_geom_hbond_atom_site_label_H
_geom_hbond_atom_site_label_A
_geom_hbond_site_symmetry_A
_geom_hbond_distance_DH
_geom_hbond_distance_HA
_geom_hbond_distance_DA
_geom_hbond_angle_DHA
C3 H2 O1 3_566 0.98(2) 2.49(2) 3.417(5) 157.5(17)
C2 H1 O2 2_645 0.91(2) 2.72(2) 3.356(4) 128.3(16)
